data_7002985
loop_
_publ_author_name
'Camm, Kenneth D.'
'El-Sokkary, Ahmed'
'Gott, Andrew L.'
'Stockley, Peter G.'
'Belyaeva, Tamara'
'McGowan, Patrick C.'

_publ_section_title
;
 Synthesis, molecular structure and evaluation of new organometallic
 ruthenium anticancer agents
;
_journal_issue 48
_journal_name_full 'Dalton Transactions'
_journal_page_first 10914
_journal_page_last 10925
_journal_paper_doi 10.1039/b918902e
_journal_year 2009
_chemical_formula_sum 'C16 H18 Cl N O2 Ru'
_chemical_formula_weight 392.83
_chemical_name_systematic
;
?
;
_space_group_IT_number 14
_symmetry_cell_setting monoclinic
_symmetry_space_group_name_Hall '-P 2yn'
_symmetry_space_group_name_H-M 'P 1 21/n 1'
_atom_sites_solution_hydrogens geom
_atom_sites_solution_primary direct
_atom_sites_solution_secondary difmap
_audit_creation_method SHELXL-97
_cell_angle_alpha 90.00
_cell_angle_beta 99.401(2)
_cell_angle_gamma 90.00
_cell_formula_units_Z 4
_cell_length_a 10.0453(3)
_cell_length_b 15.1265(4)
_cell_length_c 10.3023(3)
_cell_measurement_reflns_used 20308
_cell_measurement_temperature 150(2)
_cell_measurement_theta_max 27.48
_cell_measurement_theta_min 1.00
_cell_volume 1544.41(8)
_computing_cell_refinement 'DENZO-SMN (Otwinowski & Minor, 1996)'
_computing_data_collection 'COLLECT (Nonius, 1999)'
_computing_data_reduction 'DENZO-SMN (Otwinowski & Minor, 1996)'
_computing_molecular_graphics 'ORTEP3 for Windows (Farrugia, 1997)'
_computing_publication_material 'WC (Thornton-Pett, 2000)'
_computing_structure_refinement 'SHELXL-97 (Sheldrick, 1997)'
_computing_structure_solution 'SHELXS-97 (Sheldrick, 1990)'
_diffrn_ambient_temperature 150(2)
_diffrn_measured_fraction_theta_full 0.998
_diffrn_measured_fraction_theta_max 0.998
_diffrn_measurement_device_type 'Nonius KappaCCD area detector diffractometer'
_diffrn_measurement_method
;
Detector set at 30mm from sample with different 2theta offsets
1 degree phi exposures for chi=0 degree settings
1 degree omega exposures for chi=90 degree settings
;
_diffrn_radiation_monochromator graphite
_diffrn_radiation_source 'fine-focus sealed tube'
_diffrn_radiation_type MoK\a
_diffrn_radiation_wavelength 0.71073
_diffrn_reflns_av_R_equivalents 0.0477
_diffrn_reflns_av_sigmaI/netI 0.0350
_diffrn_reflns_limit_h_max 12
_diffrn_reflns_limit_h_min -12
_diffrn_reflns_limit_k_max 18
_diffrn_reflns_limit_k_min -18
_diffrn_reflns_limit_l_max 12
_diffrn_reflns_limit_l_min -12
_diffrn_reflns_number 17013
_diffrn_reflns_theta_full 26.00
_diffrn_reflns_theta_max 26.00
_diffrn_reflns_theta_min 3.10
_exptl_absorpt_coefficient_mu 1.191
_exptl_absorpt_correction_T_max 0.8902
_exptl_absorpt_correction_T_min 0.7967
_exptl_absorpt_correction_type multi-scan
_exptl_absorpt_process_details
;
Using multiple and symmetry-related data measurements via the program SORTAV
See R.H. Blessing, Acta Cryst (1995), A51, 33-38
;
_exptl_crystal_colour orange
_exptl_crystal_density_diffrn 1.689
_exptl_crystal_density_method 'not measured'
_exptl_crystal_description prism
_exptl_crystal_F_000 792
_exptl_crystal_size_max 0.20
_exptl_crystal_size_mid 0.20
_exptl_crystal_size_min 0.10
_refine_diff_density_max 0.386
_refine_diff_density_min -0.822
_refine_diff_density_rms 0.102
_refine_ls_extinction_coef 0.0050(7)
_refine_ls_extinction_expression Fc^*^=kFc[1+0.001xFc^2^\l^3^/sin(2\q)]^-1/4^
_refine_ls_extinction_method SHELXL
_refine_ls_goodness_of_fit_ref 1.040
_refine_ls_hydrogen_treatment constr
_refine_ls_matrix_type full
_refine_ls_number_parameters 194
_refine_ls_number_reflns 3035
_refine_ls_number_restraints 0
_refine_ls_restrained_S_all 1.040
_refine_ls_R_factor_all 0.0328
_refine_ls_R_factor_gt 0.0279
_refine_ls_shift/su_max 0.000
_refine_ls_shift/su_mean 0.000
_refine_ls_structure_factor_coef Fsqd
_refine_ls_weighting_details 'calc w=1/[\s^2^(Fo^2^)+(0.0367P)^2^+1.0829P] where P=(Fo^2^+2Fc^2^)/3'
_refine_ls_weighting_scheme calc
_refine_ls_wR_factor_gt 0.0695
_refine_ls_wR_factor_ref 0.0725
_reflns_number_gt 2736
_reflns_number_total 3035
_reflns_threshold_expression >2sigma(I)
_cod_data_source_file b918902e.txt
_cod_data_source_block kcru1
_cod_original_sg_symbol_H-M P21/n
_cod_database_code 7002985

loop_
_symmetry_equiv_pos_as_xyz
'x, y, z'
'-x+1/2, y+1/2, -z+1/2'
'-x, -y, -z'
'x-1/2, -y-1/2, z-1/2'

loop_
_atom_site_label
_atom_site_type_symbol
_atom_site_fract_x
_atom_site_fract_y
_atom_site_fract_z
_atom_site_U_iso_or_equiv
_atom_site_adp_type
_atom_site_occupancy
_atom_site_symmetry_multiplicity
_atom_site_calc_flag
_atom_site_refinement_flags
_atom_site_disorder_assembly
_atom_site_disorder_group
Ru1 Ru 0.212454(18) 0.199245(13) 0.545764(17) 0.02544(11) Uani 1 1 d . . .
Cl1 Cl 0.39880(6) 0.14919(4) 0.44376(6) 0.03398(16) Uani 1 1 d . . .
N1 N 0.2158(2) 0.30939(13) 0.4229(2) 0.0258(4) Uani 1 1 d . . .
O1 O 0.35352(17) 0.28048(11) 0.65855(16) 0.0296(4) Uani 1 1 d . . .
O2 O 0.4790(2) 0.40139(14) 0.65326(18) 0.0431(5) Uani 1 1 d . . .
C11 C 0.3893(2) 0.35102(17) 0.6030(2) 0.0292(5) Uani 1 1 d . . .
C2 C -0.0891(3) 0.29632(18) 0.5229(3) 0.0380(6) Uani 1 1 d . . .
H2 H -0.0986 0.3037 0.4254 0.046 Uiso 1 1 calc R . .
C4 C -0.0010(3) 0.21633(18) 0.5606(3) 0.0310(5) Uani 1 1 d . . .
C14 C 0.2386(3) 0.46461(18) 0.2844(3) 0.0326(6) Uani 1 1 d . . .
H14 H 0.2454 0.5181 0.2375 0.039 Uiso 1 1 calc R . .
C12 C 0.3085(2) 0.37099(17) 0.4703(2) 0.0269(5) Uani 1 1 d . . .
C10 C 0.0740(3) 0.20355(17) 0.6873(3) 0.0335(6) Uani 1 1 d . . .
H10 H 0.0670 0.2454 0.7547 0.040 Uiso 1 1 calc R . .
C5 C 0.0130(2) 0.15103(17) 0.4626(2) 0.0314(5) Uani 1 1 d . . .
H5 H -0.0377 0.1571 0.3767 0.038 Uiso 1 1 calc R . .
C15 C 0.1443(3) 0.40111(18) 0.2359(2) 0.0319(5) Uani 1 1 d . . .
H15 H 0.0853 0.4104 0.1551 0.038 Uiso 1 1 calc R . .
C6 C 0.0997(3) 0.07848(18) 0.4907(3) 0.0347(6) Uani 1 1 d . . .
H6 H 0.1084 0.0372 0.4231 0.042 Uiso 1 1 calc R . .
C9 C 0.1601(3) 0.12881(18) 0.7158(3) 0.0368(6) Uani 1 1 d . . .
H9 H 0.2085 0.1217 0.8024 0.044 Uiso 1 1 calc R . .
C13 C 0.3233(3) 0.44869(17) 0.4031(2) 0.0317(5) Uani 1 1 d . . .
H13 H 0.3902 0.4906 0.4376 0.038 Uiso 1 1 calc R . .
C16 C 0.1367(2) 0.32368(18) 0.3065(2) 0.0286(5) Uani 1 1 d . . .
H16 H 0.0737 0.2795 0.2716 0.034 Uiso 1 1 calc R . .
C7 C 0.1757(3) 0.06550(18) 0.6202(3) 0.0365(6) Uani 1 1 d . . .
C1 C -0.0320(3) 0.3821(2) 0.5861(3) 0.0495(8) Uani 1 1 d . . .
H1A H -0.0304 0.3792 0.6813 0.074 Uiso 1 1 calc R . .
H1B H -0.0888 0.4317 0.5495 0.074 Uiso 1 1 calc R . .
H1C H 0.0600 0.3907 0.5681 0.074 Uiso 1 1 calc R . .
C8 C 0.2753(3) -0.0087(2) 0.6478(3) 0.0504(8) Uani 1 1 d . . .
H8A H 0.3432 0.0063 0.7242 0.076 Uiso 1 1 calc R . .
H8B H 0.3198 -0.0182 0.5710 0.076 Uiso 1 1 calc R . .
H8C H 0.2281 -0.0629 0.6662 0.076 Uiso 1 1 calc R . .
C3 C -0.2305(3) 0.2784(2) 0.5560(3) 0.0484(7) Uani 1 1 d . . .
H3A H -0.2659 0.2232 0.5138 0.073 Uiso 1 1 calc R . .
H3B H -0.2908 0.3274 0.5238 0.073 Uiso 1 1 calc R . .
H3C H -0.2249 0.2730 0.6516 0.073 Uiso 1 1 calc R . .

loop_
_atom_site_aniso_label
_atom_site_aniso_U_11
_atom_site_aniso_U_22
_atom_site_aniso_U_33
_atom_site_aniso_U_23
_atom_site_aniso_U_13
_atom_site_aniso_U_12
Ru1 0.02411(14) 0.02762(15) 0.02338(14) 0.00159(7) 0.00029(8) -0.00510(7)
Cl1 0.0294(3) 0.0378(4) 0.0344(3) -0.0002(2) 0.0041(2) 0.0004(3)
N1 0.0231(10) 0.0302(11) 0.0240(10) -0.0003(8) 0.0032(8) -0.0023(8)
O1 0.0300(9) 0.0308(9) 0.0260(9) 0.0040(7) -0.0014(7) -0.0077(7)
O2 0.0410(11) 0.0476(12) 0.0360(10) 0.0077(8) -0.0082(8) -0.0221(9)
C11 0.0258(12) 0.0337(14) 0.0275(12) 0.0013(10) 0.0023(10) -0.0045(10)
C2 0.0321(14) 0.0472(17) 0.0366(15) 0.0079(11) 0.0111(12) 0.0028(11)
C4 0.0258(13) 0.0374(14) 0.0307(13) 0.0019(10) 0.0070(10) -0.0057(11)
C14 0.0327(13) 0.0343(14) 0.0313(13) 0.0080(10) 0.0065(10) 0.0030(11)
C12 0.0240(12) 0.0311(13) 0.0254(11) 0.0022(9) 0.0030(9) -0.0018(10)
C10 0.0350(14) 0.0420(16) 0.0243(12) 0.0009(10) 0.0070(11) -0.0084(11)
C5 0.0274(13) 0.0388(15) 0.0272(12) 0.0001(10) 0.0022(10) -0.0118(11)
C15 0.0281(13) 0.0407(15) 0.0262(12) 0.0027(10) 0.0024(10) 0.0036(11)
C6 0.0321(14) 0.0346(14) 0.0376(14) -0.0042(11) 0.0062(11) -0.0110(11)
C9 0.0352(14) 0.0442(16) 0.0293(13) 0.0107(11) 0.0009(11) -0.0118(12)
C13 0.0285(13) 0.0324(13) 0.0341(13) 0.0045(10) 0.0052(10) -0.0051(10)
C16 0.0236(12) 0.0364(13) 0.0251(12) -0.0014(10) 0.0022(9) -0.0009(10)
C7 0.0329(14) 0.0304(14) 0.0450(15) 0.0085(11) 0.0033(11) -0.0093(11)
C1 0.0508(18) 0.0368(16) 0.067(2) 0.0023(14) 0.0272(16) 0.0052(14)
C8 0.0444(17) 0.0345(16) 0.070(2) 0.0158(14) 0.0033(15) -0.0017(13)
C3 0.0343(16) 0.062(2) 0.0512(18) 0.0111(15) 0.0150(13) 0.0022(14)

loop_
_atom_type_symbol
_atom_type_description
_atom_type_scat_dispersion_real
_atom_type_scat_dispersion_imag
_atom_type_scat_source
C C 0.0033 0.0016 'International Tables Vol C Tables 4.2.6.8 and 6.1.1.4'
H H 0.0000 0.0000 'International Tables Vol C Tables 4.2.6.8 and 6.1.1.4'
N N 0.0061 0.0033 'International Tables Vol C Tables 4.2.6.8 and 6.1.1.4'
O O 0.0106 0.0060 'International Tables Vol C Tables 4.2.6.8 and 6.1.1.4'
Ru Ru -1.2594 0.8363 'International Tables Vol C Tables 4.2.6.8 and 6.1.1.4'
Cl Cl 0.1484 0.1585 'International Tables Vol C Tables 4.2.6.8 and 6.1.1.4'

loop_
_geom_angle_atom_site_label_1
_geom_angle_atom_site_label_2
_geom_angle_atom_site_label_3
_geom_angle
_geom_angle_site_symmetry_1
_geom_angle_site_symmetry_3
_geom_angle_publ_flag
O1 Ru1 N1 77.95(7) . . ?
O1 Ru1 C5 156.71(9) . . ?
N1 Ru1 C5 97.67(9) . . ?
O1 Ru1 C10 93.42(8) . . ?
N1 Ru1 C10 117.16(9) . . ?
C5 Ru1 C10 67.97(10) . . ?
O1 Ru1 C6 156.86(9) . . ?
N1 Ru1 C6 124.69(9) . . ?
C5 Ru1 C6 37.62(10) . . ?
C10 Ru1 C6 80.62(10) . . ?
O1 Ru1 C9 94.10(8) . . ?
N1 Ru1 C9 154.28(9) . . ?
C5 Ru1 C9 79.95(9) . . ?
C10 Ru1 C9 38.13(10) . . ?
C6 Ru1 C9 67.45(10) . . ?
O1 Ru1 C4 118.47(9) . . ?
N1 Ru1 C4 93.50(9) . . ?
C5 Ru1 C4 38.43(10) . . ?
C10 Ru1 C4 37.70(10) . . ?
C6 Ru1 C4 69.09(10) . . ?
C9 Ru1 C4 68.61(10) . . ?
O1 Ru1 C7 118.86(9) . . ?
N1 Ru1 C7 162.70(9) . . ?
C5 Ru1 C7 68.60(10) . . ?
C10 Ru1 C7 68.56(10) . . ?
C6 Ru1 C7 38.22(10) . . ?
C9 Ru1 C7 37.10(10) . . ?
C4 Ru1 C7 82.15(10) . . ?
O1 Ru1 Cl1 85.56(5) . . ?
N1 Ru1 Cl1 84.04(6) . . ?
C5 Ru1 Cl1 116.99(7) . . ?
C10 Ru1 Cl1 158.14(7) . . ?
C6 Ru1 Cl1 91.77(7) . . ?
C9 Ru1 Cl1 120.08(8) . . ?
C4 Ru1 Cl1 154.88(7) . . ?
C7 Ru1 Cl1 92.81(8) . . ?
C16 N1 C12 119.0(2) . . ?
C16 N1 Ru1 126.95(17) . . ?
C12 N1 Ru1 114.08(16) . . ?
C11 O1 Ru1 117.04(15) . . ?
O2 C11 O1 124.4(2) . . ?
O2 C11 C12 120.6(2) . . ?
O1 C11 C12 115.0(2) . . ?
C4 C2 C1 114.1(3) . . ?
C4 C2 C3 108.9(2) . . ?
C1 C2 C3 110.7(3) . . ?
C10 C4 C5 117.3(2) . . ?
C10 C4 C2 123.3(2) . . ?
C5 C4 C2 119.4(2) . . ?
C10 C4 Ru1 70.56(15) . . ?
C5 C4 Ru1 70.15(14) . . ?
C2 C4 Ru1 127.98(18) . . ?
C15 C14 C13 118.8(2) . . ?
N1 C12 C13 121.9(2) . . ?
N1 C12 C11 115.4(2) . . ?
C13 C12 C11 122.7(2) . . ?
C4 C10 C9 120.9(2) . . ?
C4 C10 Ru1 71.74(14) . . ?
C9 C10 Ru1 71.38(15) . . ?
C6 C5 C4 121.5(2) . . ?
C6 C5 Ru1 71.28(14) . . ?
C4 C5 Ru1 71.42(14) . . ?
C14 C15 C16 119.3(2) . . ?
C5 C6 C7 121.1(2) . . ?
C5 C6 Ru1 71.10(14) . . ?
C7 C6 Ru1 72.41(14) . . ?
C7 C9 C10 122.1(2) . . ?
C7 C9 Ru1 72.58(14) . . ?
C10 C9 Ru1 70.48(14) . . ?
C12 C13 C14 119.1(2) . . ?
N1 C16 C15 121.9(2) . . ?
C9 C7 C6 117.1(2) . . ?
C9 C7 C8 121.8(3) . . ?
C6 C7 C8 121.0(3) . . ?
C9 C7 Ru1 70.31(14) . . ?
C6 C7 Ru1 69.37(14) . . ?
C8 C7 Ru1 127.27(19) . . ?

loop_
_geom_bond_atom_site_label_1
_geom_bond_atom_site_label_2
_geom_bond_distance
_geom_bond_site_symmetry_2
_geom_bond_publ_flag
Ru1 O1 2.0809(17) . ?
Ru1 N1 2.096(2) . ?
Ru1 C5 2.173(2) . ?
Ru1 C10 2.175(3) . ?
Ru1 C6 2.175(3) . ?
Ru1 C9 2.186(2) . ?
Ru1 C4 2.190(3) . ?
Ru1 C7 2.216(3) . ?
Ru1 Cl1 2.4133(6) . ?
N1 C16 1.343(3) . ?
N1 C12 1.351(3) . ?
O1 C11 1.290(3) . ?
O2 C11 1.228(3) . ?
C11 C12 1.502(3) . ?
C2 C4 1.512(4) . ?
C2 C1 1.521(4) . ?
C2 C3 1.538(4) . ?
C4 C10 1.410(4) . ?
C4 C5 1.436(4) . ?
C14 C15 1.384(4) . ?
C14 C13 1.392(4) . ?
C12 C13 1.384(4) . ?
C10 C9 1.425(4) . ?
C5 C6 1.402(4) . ?
C15 C16 1.388(4) . ?
C6 C7 1.438(4) . ?
C9 C7 1.401(4) . ?
C7 C8 1.500(4) . ?
